data_1571967
loop_
_publ_author_name
'Chen, Jia-Wei'
'Ji, Wen-Jun'
'Huang, Xue-Ying'
'Ge, Danhua'
'Shen, Zhi-Liang'
'Guo, Kai'
'Chu, Xue-Qiang'

_publ_section_title
;
 Chemo-, regio-, and stereoselective tetrafunctionalization of
 fluoroalkynes enables divergent synthesis of 5-7-membered azacycles.
;
_journal_issue 30
_journal_name_full 'Chemical science'
_journal_page_first 12026
_journal_page_last 12035
_journal_paper_doi 10.1039/d4sc03230f
_journal_volume 15
_journal_year 2024
_chemical_absolute_configuration unk
_chemical_formula_moiety 'C29 H25 F7 N2 O4 S2'
_chemical_formula_sum 'C29 H25 F7 N2 O4 S2'
_chemical_formula_weight 662.63
_space_group_crystal_system monoclinic
_space_group_IT_number 7
_space_group_name_Hall 'P -2yac'
_space_group_name_H-M_alt 'P 1 n 1'
_atom_sites_solution_hydrogens geom
_atom_sites_solution_primary dual
_audit_creation_date 2024-02-01
_audit_creation_method
;
Olex2 1.5-beta
(compiled 2022.04.07 svn.rca3783a0 for OlexSys, GUI svn.r6439)
;
_audit_update_record
;
2024-02-01 deposited with the CCDC.	2024-06-23 downloaded from the CCDC.
;
_cell_angle_alpha 90
_cell_angle_beta 107.953(3)
_cell_angle_gamma 90
_cell_formula_units_Z 4
_cell_length_a 18.8892(5)
_cell_length_b 5.71600(10)
_cell_length_c 27.6517(7)
_cell_measurement_reflns_used 3688
_cell_measurement_temperature 169.99(10)
_cell_measurement_theta_max 73.2950
_cell_measurement_theta_min 2.4820
_cell_volume 2840.20(12)
_computing_cell_refinement 'CrysAlisPro 1.171.38.43f (Rigaku OD, 2015)'
_computing_data_collection 'CrysAlisPro 1.171.38.43f (Rigaku OD, 2015)'
_computing_data_reduction 'CrysAlisPro 1.171.38.43f (Rigaku OD, 2015)'
_computing_molecular_graphics 'Olex2 1.5-beta (Dolomanov et al., 2009)'
_computing_publication_material 'Olex2 1.5-beta (Dolomanov et al., 2009)'
_computing_structure_refinement 'SHELXL 2018/3 (Sheldrick, 2015)'
_computing_structure_solution 'SHELXT 2018/2 (Sheldrick, 2018)'
_diffrn_ambient_environment N~2~
_diffrn_ambient_temperature 169.99(10)
_diffrn_detector 'CCD plate'
_diffrn_detector_area_resol_mean 5.2684
_diffrn_detector_type AtlasS2
_diffrn_measured_fraction_theta_full 0.999
_diffrn_measured_fraction_theta_max 0.968
_diffrn_measurement_details
;
List of Runs (angles in degrees, time in seconds):

  # Type    Start    End  Width  t~exp~   \w     \q     \k     \f   Frames
#--------------------------------------------------------------------------
  1  \w    -95.00 -44.00   1.00    1.50    --  -41.11 125.00  90.00   51
  2  \w   -108.00 -32.00   1.00    1.50    --  -41.11 -38.00  90.00   76
  3  \w   -113.00 -13.00   1.00    1.50    --  -41.11 -57.00   0.00  100
  4  \w     80.00 105.00   1.00    2.00    --  106.95  30.00 -60.00   25
  5  \w    132.00 169.00   1.00    2.00    --  106.95  30.00 -60.00   37
  6  \w    125.00 171.00   1.00    2.00    --  106.95 125.00   0.00   46
  7  \w     57.00 178.00   1.00    2.00    --  106.95  15.00-120.00  121
  8  \w     38.00 105.00   1.00    2.00    --  106.95 -94.00   0.00   67
  9  \w     34.00 103.00   1.00    2.00    --  106.95 -45.00  60.00   69
 10  \w     30.00  88.00   1.00    2.00    --  106.95 -94.00 -60.00   58
;
_diffrn_measurement_device 'four-circle diffractometer'
_diffrn_measurement_device_type 'SuperNova, Dual, Cu at zero, AtlasS2'
_diffrn_measurement_method '\w scans'
_diffrn_orient_matrix_type 'CrysAlisPro convention (1999,Acta A55,543-557)'
_diffrn_orient_matrix_UB_11 -0.0038061000
_diffrn_orient_matrix_UB_12 0.0170033000
_diffrn_orient_matrix_UB_13 0.0547569000
_diffrn_orient_matrix_UB_21 -0.0831387000
_diffrn_orient_matrix_UB_22 0.0641448000
_diffrn_orient_matrix_UB_23 -0.0207803000
_diffrn_orient_matrix_UB_31 -0.0206171000
_diffrn_orient_matrix_UB_32 -0.2611022000
_diffrn_orient_matrix_UB_33 -0.0014301000
_diffrn_radiation_monochromator mirror
_diffrn_radiation_probe x-ray
_diffrn_radiation_type 'Cu K\a'
_diffrn_radiation_wavelength 1.54184
_diffrn_reflns_av_R_equivalents 0.0445
_diffrn_reflns_av_unetI/netI 0.0676
_diffrn_reflns_Laue_measured_fraction_full 0.999
_diffrn_reflns_Laue_measured_fraction_max 0.968
_diffrn_reflns_limit_h_max 18
_diffrn_reflns_limit_h_min -23
_diffrn_reflns_limit_k_max 5
_diffrn_reflns_limit_k_min -6
_diffrn_reflns_limit_l_max 33
_diffrn_reflns_limit_l_min -29
_diffrn_reflns_number 10438
_diffrn_reflns_point_group_measured_fraction_full 0.684
_diffrn_reflns_point_group_measured_fraction_max 0.653
_diffrn_reflns_theta_full 67.684
_diffrn_reflns_theta_max 73.534
_diffrn_reflns_theta_min 2.514
_diffrn_source 'micro-focus sealed X-ray tube'
_diffrn_source_type 'SuperNova (Cu) X-ray Source'
_exptl_absorpt_coefficient_mu 2.480
_exptl_absorpt_correction_T_max 1.00000
_exptl_absorpt_correction_T_min 0.60188
_exptl_absorpt_correction_type multi-scan
_exptl_absorpt_process_details
;
CrysAlisPro 1.171.38.43f (Rigaku Oxford Diffraction, 2015)
Empirical absorption correction using spherical harmonics,
 implemented in SCALE3 ABSPACK scaling algorithm.
;
_exptl_crystal_colour 'clear light colourless'
_exptl_crystal_density_diffrn 1.550
_exptl_crystal_description block
_exptl_crystal_F_000 1360
_exptl_crystal_size_max 0.15
_exptl_crystal_size_mid 0.12
_exptl_crystal_size_min 0.1
_refine_diff_density_max 0.396
_refine_diff_density_min -0.445
_refine_diff_density_rms 0.077
_refine_ls_abs_structure_details
;
 Classical Flack method preferred over Parsons because s.u. lower.
;
_refine_ls_abs_structure_Flack 0.05(7)
_refine_ls_extinction_method none
_refine_ls_goodness_of_fit_ref 1.037
_refine_ls_hydrogen_treatment constr
_refine_ls_matrix_type full
_refine_ls_number_parameters 791
_refine_ls_number_reflns 7478
_refine_ls_number_restraints 740
_refine_ls_restrained_S_all 1.012
_refine_ls_R_factor_all 0.0679
_refine_ls_R_factor_gt 0.0538
_refine_ls_shift/su_max 0.008
_refine_ls_shift/su_mean 0.003
_refine_ls_structure_factor_coef Fsqd
_refine_ls_weighting_details 'w=1/[\s^2^(Fo^2^)+(0.0762P)^2^] where P=(Fo^2^+2Fc^2^)/3'
_refine_ls_weighting_scheme calc
_refine_ls_wR_factor_gt 0.1347
_refine_ls_wR_factor_ref 0.1506
_reflns_Friedel_coverage 0.349
_reflns_Friedel_fraction_full 0.368
_reflns_Friedel_fraction_max 0.339
_reflns_number_gt 5937
_reflns_number_total 7478
_reflns_threshold_expression 'I > 2\s(I)'
_cod_data_source_file d4sc03230f2.cif
_cod_data_source_block 3022-5
_cod_depositor_comments 'Adding full bibliography for 1571965--1571967.cif.'
_cod_database_code 1571967
_shelx_shelxl_version_number 2018/3
_shelx_space_group_comment
;
The symmetry employed for this shelxl refinement is uniquely defined
by the following loop, which should always be used as a source of
symmetry information in preference to the above space-group names.
They are only intended as comments.
;
_olex2_refinement_description
;
1. Fixed Uiso
 At 1.2 times of:
  All C(H) groups, All C(H,H) groups
 At 1.5 times of:
  All C(H,H,H) groups
2. Rigid bond restraints
 S2, C16
 with sigma for 1-2 distances of 0.0008 and sigma for 1-3 distances of 0.0008
 S3, C30
 with sigma for 1-2 distances of 0.0008 and sigma for 1-3 distances of 0.0008
3. Uiso/Uaniso restraints and constraints
S1 \\sim N1: within 2A with sigma of 0.0006 and sigma for terminal atoms of
0.0012 within 2A
N2 \\sim S2: within 2A with sigma of 0.0006 and sigma for terminal atoms of
0.0012 within 2A
N4 \\sim S4: within 2A with sigma of 0.0006 and sigma for terminal atoms of
0.0012 within 2A
S3 \\sim N3: within 2A with sigma of 0.0006 and sigma for terminal atoms of
0.0012 within 2A
S2 \\sim C16: within 2A with sigma of 0.000008 and sigma for terminal atoms of
0.000016 within 2A
C30 \\sim S3: within 2A with sigma of 0.0008 and sigma for terminal atoms of
0.0016 within 2A
Uanis(C13) \\sim Ueq: with sigma of 0.0007 and sigma for terminal atoms of
0.0014
Uanis(C51) \\sim Ueq: with sigma of 0.0009 and sigma for terminal atoms of
0.0018
Uanis(S2) = Uanis(C16)
4. Rigid body (RIGU) restrains
 C49, S3, O6, O5, N3, C30, C40, C37, C35, C31, C41, C45, H37A, H37B, C38, H35,
 C34, H31, C32, F8, C42, C46, N4, H38A, H38B, C39, H34, C33, H32, F9, C43, C47,
 C51, S4, H39A, H39B, C36, F10, F11, C44, C48, H47, H51, C50, O7, O8, C52, H36A,
  H36B, H36C, F13, F12, F14, H48, H50, C53, C56, H49, H53, C54, C57, H56, H54,
 C55, H57, C58, H58A, H58B, H58C
 with sigma for 1-2 distances of 0.001 and sigma for 1-3 distances of 0.006
 C9, S1, O2, O1, N1, C23, C1, C8, C24, C27, C2, C11, H8A, H8B, H24, C25, C28,
 H27, C3, C7, N2, C12, C10, H9A, H9B, H25, C26, H28, H3, C4, H7, C19, S2, F2,
 C13, H10A, H10B, C29, C22, H4, H19, O3, O4, C16, C14, F1, H29A, H29B, H29C,
 H22, C20, C17, F4, C15, F3, H20, C21, C18, H17, F7, F6, F5, H21, C6, H18, C5,
 H5A, H5B, H5C
 with sigma for 1-2 distances of 0.001 and sigma for 1-3 distances of 0.006
5.a Secondary CH2 refined with riding coordinates:
 C37(H37A,H37B), C38(H38A,H38B), C39(H39A,H39B), C8(H8A,H8B), C10(H10A,H10B),
 C9(H9A,H9B)
5.b Aromatic/amide H refined with riding coordinates:
 C24(H24), C50(H50), C35(H35), C53(H53), C3(H3), C7(H7), C34(H34), C54(H54),
 C20(H20), C22(H22), C48(H48), C31(H31), C25(H25), C47(H47), C51(H51), C21(H21),
  C32(H32), C4(H4), C57(H57), C28(H28), C49(H49), C27(H27), C18(H18), C19(H19),
 C17(H17), C56(H56)
5.c Idealised Me refined as rotating group:
 C36(H36A,H36B,H36C), C58(H58A,H58B,H58C), C5(H5A,H5B,H5C), C29(H29A,H29B,H29C)
;
_olex2_submission_special_instructions 'No special instructions were received'
_oxdiff_exptl_absorpt_empirical_details
;
Empirical correction (ABSPACK) includes:
- Absorption correction using spherical harmonics
- Frame scaling
- Detector area scaling
;
_oxdiff_exptl_absorpt_empirical_full_max 1.525
_oxdiff_exptl_absorpt_empirical_full_min 0.662

loop_
_space_group_symop_operation_xyz
'x, y, z'
'x+1/2, -y, z+1/2'

loop_
_atom_site_label
_atom_site_type_symbol
_atom_site_fract_x
_atom_site_fract_y
_atom_site_fract_z
_atom_site_U_iso_or_equiv
_atom_site_adp_type
_atom_site_occupancy
_atom_site_site_symmetry_order
_atom_site_calc_flag
_atom_site_refinement_flags_posn
_atom_site_refinement_flags_adp
_atom_site_refinement_flags_occupancy
_atom_site_disorder_assembly
_atom_site_disorder_group
S3 S 0.91453(4) 1.01680(13) 0.59568(3) 0.02011(14) Uani 1 1 d . U . . .
S4 S 0.74758(4) 0.71462(13) 0.39983(3) 0.02046(16) Uani 1 1 d . U . . .
S1 S 0.24449(4) 0.21434(14) 0.59810(3) 0.02152(16) Uani 1 1 d . U . . .
S2 S 0.07713(4) 0.51725(14) 0.40194(3) 0.02169(5) Uani 1 1 d . U . . .
F9 F 0.68038(12) 1.1636(3) 0.56663(8) 0.0359(6) Uani 1 1 d . . . . .
F2 F 0.21773(12) 0.1314(4) 0.39112(8) 0.0364(6) Uani 1 1 d . . . . .
F11 F 0.59770(12) 1.0132(5) 0.61820(9) 0.0509(7) Uani 1 1 d . . . . .
F3 F 0.33560(13) 0.1876(4) 0.35894(10) 0.0477(7) Uani 1 1 d . . . . .
O7 O 0.74052(14) 0.4874(4) 0.41870(10) 0.0290(7) Uani 1 1 d . . . . .
O3 O 0.04339(13) 0.6892(4) 0.42650(9) 0.0265(7) Uani 1 1 d . . . . .
F8 F 0.77271(12) 0.6294(4) 0.60741(8) 0.0319(6) Uani 1 1 d . . . . .
F6 F 0.21738(15) 0.4071(6) 0.29589(10) 0.0630(9) Uani 1 1 d . . . . .
O2 O 0.19164(13) 0.2481(4) 0.62568(9) 0.0309(7) Uani 1 1 d . . . . .
O6 O 0.86829(13) 1.0995(4) 0.62585(10) 0.0313(7) Uani 1 1 d . . . . .
O4 O 0.12091(13) 0.6001(4) 0.37281(9) 0.0271(6) Uani 1 1 d . . . . .
F1 F 0.30950(13) 0.6612(4) 0.43144(8) 0.0367(6) Uani 1 1 d . . . . .
O5 O 0.94695(13) 1.1839(4) 0.57094(10) 0.0288(7) Uani 1 1 d . . . . .
O1 O 0.25146(14) -0.0127(4) 0.57778(10) 0.0278(7) Uani 1 1 d . . . . .
F14 F 0.67205(16) 0.9836(6) 0.71673(9) 0.0625(8) Uani 1 1 d . . . . .
F10 F 0.65539(13) 0.6868(4) 0.63718(9) 0.0472(7) Uani 1 1 d . . . . .
N2 N 0.12940(15) 0.3262(5) 0.44354(10) 0.0211(3) Uani 1 1 d . U . . .
O8 O 0.79902(13) 0.7550(5) 0.37249(9) 0.0340(7) Uani 1 1 d . . . . .
N4 N 0.77106(15) 0.9075(4) 0.44812(10) 0.0196(3) Uani 1 1 d . U . . .
F7 F 0.32069(16) 0.4869(6) 0.28110(10) 0.0623(8) Uani 1 1 d . . . . .
N1 N 0.21964(14) 0.4015(5) 0.55029(10) 0.0207(3) Uani 1 1 d . U . . .
C13 C 0.28921(18) 0.4599(6) 0.40803(13) 0.0233(4) Uani 1 1 d . U . . .
C24 C 0.38999(18) 0.1498(5) 0.64321(12) 0.0201(7) Uani 1 1 d . . . . .
H24 H 0.382400 0.009855 0.625178 0.024 Uiso 1 1 calc R U . . .
N3 N 0.86304(14) 0.8301(4) 0.55391(10) 0.0194(3) Uani 1 1 d . U . . .
C30 C 0.98638(17) 0.8351(5) 0.63331(12) 0.0196(3) Uani 1 1 d . U . . .
C40 C 0.78277(18) 0.8550(5) 0.53783(13) 0.0213(6) Uani 1 1 d . . . . .
C1 C 0.25033(17) 0.3719(5) 0.51030(12) 0.0194(6) Uani 1 1 d . . . . .
C37 C 0.89969(17) 0.7114(6) 0.52072(12) 0.0216(6) Uani 1 1 d . . . . .
H37A H 0.870358 0.576045 0.505387 0.026 Uiso 1 1 calc R U . . .
H37B H 0.948167 0.656101 0.541288 0.026 Uiso 1 1 calc R U . . .
F12 F 0.7207(2) 1.2350(5) 0.68086(12) 0.0834(12) Uani 1 1 d . . . . .
F5 F 0.2659(2) 0.7363(5) 0.31754(11) 0.0823(11) Uani 1 1 d . . . . .
C50 C 0.54516(18) 1.0736(6) 0.42953(13) 0.0250(7) Uani 1 1 d . . . . .
H50 H 0.520564 1.202798 0.411623 0.030 Uiso 1 1 calc R U . . .
C35 C 0.9681(2) 0.6343(6) 0.65456(14) 0.0281(7) Uani 1 1 d . . . . .
H35 H 0.918948 0.586684 0.648038 0.034 Uiso 1 1 calc R U . . .
C38 C 0.90958(18) 0.8701(6) 0.47834(13) 0.0252(7) Uani 1 1 d . . . . .
H38A H 0.954524 0.962219 0.491684 0.030 Uiso 1 1 calc R U . . .
H38B H 0.915582 0.773432 0.451038 0.030 Uiso 1 1 calc R U . . .
C46 C 0.65864(17) 0.8731(5) 0.47319(12) 0.0179(6) Uani 1 1 d . . . . .
C14 C 0.32469(18) 0.4144(6) 0.36543(13) 0.0265(5) Uani 1 1 d . . . . .
C53 C 0.6512(2) 1.0072(6) 0.33420(13) 0.0264(7) Uani 1 1 d . . . . .
H53 H 0.692028 1.104583 0.337961 0.032 Uiso 1 1 calc R U . . .
C39 C 0.84500(18) 1.0308(6) 0.45752(14) 0.0252(8) Uani 1 1 d . . . . .
H39A H 0.847547 1.097420 0.425838 0.030 Uiso 1 1 calc R U . . .
H39B H 0.848212 1.158208 0.481275 0.030 Uiso 1 1 calc R U . . .
C3 C 0.37291(17) 0.1864(6) 0.51548(12) 0.0221(7) Uani 1 1 d . . . . .
H3 H 0.347941 0.057408 0.497700 0.027 Uiso 1 1 calc R U . . .
F4 F 0.39171(13) 0.5210(6) 0.37849(10) 0.0632(8) Uani 1 1 d . . . . .
C7 C 0.36881(18) 0.5647(6) 0.55083(12) 0.0218(7) Uani 1 1 d . . . . .
H7 H 0.341210 0.690443 0.556591 0.026 Uiso 1 1 calc R U . . .
C34 C 1.0289(2) 0.5030(6) 0.68724(13) 0.0294(8) Uani 1 1 d . . . . .
H34 H 1.019161 0.367954 0.702828 0.035 Uiso 1 1 calc R U . . .
C54 C 0.5808(2) 1.0682(6) 0.30247(14) 0.0295(8) Uani 1 1 d . . . . .
H54 H 0.574754 1.208933 0.284798 0.035 Uiso 1 1 calc R U . . .
C52 C 0.65828(18) 0.7960(6) 0.35998(12) 0.0211(7) Uani 1 1 d . . . . .
C23 C 0.33220(18) 0.2992(6) 0.63841(12) 0.0207(6) Uani 1 1 d . . . . .
C20 C -0.06866(19) 0.4105(6) 0.35497(14) 0.0288(8) Uani 1 1 d . . . . .
H20 H -0.079436 0.550725 0.368262 0.035 Uiso 1 1 calc R U . . .
C6 C -0.11004(18) 0.0706(6) 0.30149(12) 0.0223(6) Uani 1 1 d . . . . .
C41 C 0.75026(19) 0.8264(6) 0.57894(13) 0.0250(6) Uani 1 1 d . . . . .
C36 C 1.1626(2) 0.4314(7) 0.73111(14) 0.0371(10) Uani 1 1 d . . . . .
H36A H 1.161245 0.448189 0.765348 0.056 Uiso 1 1 calc R U . . .
H36B H 1.209641 0.486220 0.729028 0.056 Uiso 1 1 calc R U . . .
H36C H 1.156458 0.269515 0.721441 0.056 Uiso 1 1 calc R U . . .
C2 C 0.33324(17) 0.3678(6) 0.52567(11) 0.0185(6) Uani 1 1 d . . . . .
C55 C 0.5179(2) 0.9215(7) 0.29634(14) 0.0316(7) Uani 1 1 d . . . . .
C22 C 0.48731(19) 0.3902(7) 0.55895(14) 0.0301(8) Uani 1 1 d . . . . .
H22 H 0.539014 0.394165 0.571036 0.036 Uiso 1 1 calc R U . . .
C48 C 0.54019(19) 0.6949(6) 0.46459(13) 0.0277(7) Uani 1 1 d . . . . .
H48 H 0.512585 0.569197 0.470364 0.033 Uiso 1 1 calc R U . . .
C31 C 1.05853(17) 0.9074(6) 0.64059(13) 0.0222(7) Uani 1 1 d . . . . .
H31 H 1.068963 1.039666 0.624426 0.027 Uiso 1 1 calc R U . . .
C8 C 0.14878(17) 0.5265(6) 0.54130(13) 0.0216(7) Uani 1 1 d . . . . .
H8A H 0.147322 0.656858 0.518560 0.026 Uiso 1 1 calc R U . . .
H8B H 0.146201 0.589616 0.573273 0.026 Uiso 1 1 calc R U . . .
C25 C 0.46350(19) 0.2093(7) 0.67652(13) 0.0281(7) Uani 1 1 d . . . . .
H25 H 0.503816 0.109639 0.680520 0.034 Uiso 1 1 calc R U . . .
C15 C 0.2814(2) 0.5126(8) 0.31478(15) 0.0409(6) Uani 1 1 d . . . . .
C47 C 0.61643(19) 0.6812(5) 0.48146(13) 0.0237(7) Uani 1 1 d . . . . .
H47 H 0.640018 0.547745 0.498073 0.028 Uiso 1 1 calc R U . . .
C45 C 0.74137(17) 0.8707(5) 0.48895(12) 0.0175(5) Uani 1 1 d . . . . .
C51 C 0.62014(18) 1.0662(6) 0.44564(12) 0.0221(4) Uani 1 1 d . U . . .
H51 H 0.646936 1.190772 0.438436 0.027 Uiso 1 1 calc R U . . .
C11 C 0.20667(17) 0.3529(5) 0.46045(12) 0.0194(6) Uani 1 1 d . . . . .
C21 C -0.1255(2) 0.2743(6) 0.32487(13) 0.0265(7) Uani 1 1 d . . . . .
H21 H -0.174683 0.317773 0.319988 0.032 Uiso 1 1 calc R U . . .
F13 F 0.77351(15) 0.8946(7) 0.70191(10) 0.0712(9) Uani 1 1 d . . . . .
C32 C 1.1157(2) 0.7730(7) 0.67344(14) 0.0315(8) Uani 1 1 d . . . . .
H32 H 1.164869 0.821031 0.680133 0.038 Uiso 1 1 calc R U . . .
C4 C 0.45109(18) 0.1908(7) 0.53141(13) 0.0269(7) Uani 1 1 d . . . . .
H4 H 0.478296 0.067366 0.524181 0.032 Uiso 1 1 calc R U . . .
C12 C 0.24208(18) 0.3242(6) 0.41932(12) 0.0222(5) Uani 1 1 d . . . . .
C57 C 0.5310(2) 0.7166(6) 0.32198(13) 0.0270(7) Uani 1 1 d . . . . .
H57 H 0.490975 0.615236 0.317468 0.032 Uiso 1 1 calc R U . . .
C33 C 1.1008(2) 0.5728(7) 0.69583(13) 0.0317(7) Uani 1 1 d . . . . .
C28 C 0.4105(2) 0.5691(7) 0.69618(13) 0.0290(8) Uani 1 1 d . . . . .
H28 H 0.416494 0.710192 0.713749 0.035 Uiso 1 1 calc R U . . .
C49 C 0.50402(19) 0.8837(6) 0.43999(13) 0.0288(7) Uani 1 1 d . . . . .
H49 H 0.452318 0.889561 0.429923 0.035 Uiso 1 1 calc R U . . .
C58 C 0.4439(2) 0.9998(8) 0.26339(17) 0.0443(12) Uani 1 1 d . . . . .
H58A H 0.438589 1.164694 0.267902 0.066 Uiso 1 1 calc R U . . .
H58B H 0.405655 0.916858 0.272434 0.066 Uiso 1 1 calc R U . . .
H58C H 0.439639 0.968645 0.228483 0.066 Uiso 1 1 calc R U . . .
C27 C 0.3415(2) 0.5095(6) 0.66445(13) 0.0249(7) Uani 1 1 d . . . . .
H27 H 0.301213 0.609397 0.660485 0.030 Uiso 1 1 calc R U . . .
C26 C 0.47139(19) 0.4251(7) 0.70268(12) 0.0269(7) Uani 1 1 d . . . . .
C18 C -0.03474(19) 0.0041(6) 0.31258(13) 0.0251(7) Uani 1 1 d . . . . .
H18 H -0.023169 -0.133628 0.298768 0.030 Uiso 1 1 calc R U . . .
C16 C 0.00505(18) 0.3378(6) 0.36545(12) 0.02169(5) Uani 1 1 d . U . . .
C19 C 0.44814(19) 0.5734(6) 0.56788(13) 0.0271(7) Uani 1 1 d . . . . .
H19 H 0.472650 0.704483 0.585017 0.033 Uiso 1 1 calc R U . . .
C17 C 0.02061(18) 0.1347(6) 0.34256(13) 0.0241(7) Uani 1 1 d . . . . .
H17 H 0.069777 0.089453 0.348131 0.029 Uiso 1 1 calc R U . . .
C10 C 0.09446(18) 0.2102(6) 0.47823(13) 0.0254(6) Uani 1 1 d . . . . .
H10A H 0.126224 0.082442 0.495236 0.031 Uiso 1 1 calc R U . . .
H10B H 0.047374 0.143396 0.458143 0.031 Uiso 1 1 calc R U . . .
C43 C 0.6660(2) 0.9148(7) 0.63155(14) 0.0322(6) Uani 1 1 d . . . . .
C56 C 0.5962(2) 0.6486(6) 0.35297(13) 0.0277(8) Uani 1 1 d . . . . .
H56 H 0.600909 0.505901 0.369833 0.033 Uiso 1 1 calc R U . . .
C9 C 0.08054(18) 0.3692(6) 0.51812(14) 0.0277(7) Uani 1 1 d . . . . .
H9A H 0.070814 0.275712 0.544653 0.033 Uiso 1 1 calc R U . . .
H9B H 0.037152 0.465666 0.502811 0.033 Uiso 1 1 calc R U . . .
C5 C -0.1725(2) -0.0704(7) 0.26686(15) 0.0375(10) Uani 1 1 d . . . . .
H5A H -0.207022 -0.112788 0.284577 0.056 Uiso 1 1 calc R U . . .
H5B H -0.152666 -0.209512 0.256441 0.056 Uiso 1 1 calc R U . . .
H5C H -0.197594 0.021022 0.237455 0.056 Uiso 1 1 calc R U . . .
C29 C 0.5491(2) 0.4932(9) 0.73596(16) 0.0442(12) Uani 1 1 d . . . . .
H29A H 0.545999 0.628639 0.755731 0.066 Uiso 1 1 calc R U . . .
H29B H 0.579652 0.527987 0.714828 0.066 Uiso 1 1 calc R U . . .
H29C H 0.570651 0.365865 0.758285 0.066 Uiso 1 1 calc R U . . .
C42 C 0.7012(2) 0.9603(6) 0.59185(13) 0.0252(6) Uani 1 1 d . . . . .
C44 C 0.7095(3) 1.0123(8) 0.68551(15) 0.0408(6) Uani 1 1 d . . . . .

loop_
_atom_site_aniso_label
_atom_site_aniso_U_11
_atom_site_aniso_U_22
_atom_site_aniso_U_33
_atom_site_aniso_U_23
_atom_site_aniso_U_13
_atom_site_aniso_U_12
S3 0.0204(2) 0.0141(2) 0.0226(2) 0.0022(2) 0.0021(2) -0.0005(2)
S4 0.0247(3) 0.0159(3) 0.0195(3) -0.0020(2) 0.0050(2) 0.0016(2)
S1 0.0250(3) 0.0194(3) 0.0216(3) 0.0005(2) 0.0092(2) -0.0058(2)
S2 0.02549(7) 0.01713(7) 0.02124(7) 0.00275(7) 0.00544(7) -0.00029(7)
F9 0.0517(12) 0.0236(8) 0.0354(10) 0.0068(7) 0.0177(9) 0.0132(8)
F2 0.0436(10) 0.0332(9) 0.0388(10) -0.0166(7) 0.0221(8) -0.0134(8)
F11 0.0330(9) 0.0809(17) 0.0422(12) 0.0151(12) 0.0168(8) 0.0125(10)
F3 0.0603(13) 0.0358(9) 0.0582(13) 0.0023(9) 0.0345(10) 0.0105(9)
O7 0.0345(12) 0.0163(10) 0.0318(12) -0.0047(9) 0.0038(10) 0.0006(9)
O3 0.0357(12) 0.0147(10) 0.0265(11) -0.0017(9) 0.0060(9) 0.0046(9)
F8 0.0375(10) 0.0242(8) 0.0329(10) 0.0116(7) 0.0090(8) 0.0071(8)
F6 0.0411(11) 0.1004(19) 0.0381(13) 0.0000(15) -0.0014(11) 0.0036(11)
O2 0.0341(11) 0.0317(12) 0.0326(11) 0.0109(10) 0.0184(9) -0.0051(9)
O6 0.0269(11) 0.0325(12) 0.0326(12) -0.0099(10) 0.0065(10) -0.0007(10)
O4 0.0264(10) 0.0258(11) 0.0271(11) 0.0112(9) 0.0056(9) -0.0052(9)
F1 0.0566(12) 0.0281(8) 0.0300(9) -0.0066(7) 0.0202(8) -0.0153(8)
O5 0.0271(10) 0.0196(10) 0.0358(12) 0.0089(10) 0.0039(9) -0.0066(9)
O1 0.0363(12) 0.0154(10) 0.0277(11) -0.0061(9) 0.0042(10) -0.0088(9)
F14 0.0745(12) 0.097(2) 0.0209(8) -0.0045(11) 0.0215(7) -0.0022(14)
F10 0.0551(12) 0.0443(9) 0.0521(12) -0.0038(10) 0.0310(9) -0.0161(9)
N2 0.0247(4) 0.0169(4) 0.0210(4) 0.0024(4) 0.0059(4) -0.0008(4)
O8 0.0238(10) 0.0599(16) 0.0187(10) 0.0041(11) 0.0074(9) 0.0042(11)
N4 0.0233(4) 0.0152(4) 0.0196(4) -0.0011(4) 0.0056(4) 0.0005(4)
F7 0.0812(13) 0.0776(19) 0.0436(10) 0.0015(12) 0.0418(7) -0.0005(14)
N1 0.0238(4) 0.0187(4) 0.0216(4) -0.0007(4) 0.0099(4) -0.0047(4)
C13 0.0237(5) 0.0229(5) 0.0229(5) -0.0001(4) 0.0067(4) -0.0001(4)
C24 0.0269(9) 0.0163(12) 0.0158(13) 0.0000(11) 0.0044(9) -0.0022(8)
N3 0.0198(4) 0.0138(4) 0.0221(4) 0.0024(4) 0.0029(4) -0.0006(4)
C30 0.0200(5) 0.0149(5) 0.0214(5) 0.0022(5) 0.0027(5) -0.0006(4)
C40 0.0210(8) 0.0154(13) 0.0262(8) 0.0003(10) 0.0053(6) -0.0030(10)
C1 0.0229(8) 0.0152(13) 0.0213(8) 0.0016(10) 0.0087(6) -0.0019(10)
C37 0.0210(12) 0.0176(12) 0.0237(10) -0.0028(8) 0.0034(7) -0.0025(9)
F12 0.150(3) 0.0457(10) 0.0581(16) -0.0167(12) 0.0372(17) -0.0261(13)
F5 0.148(3) 0.0603(11) 0.0488(14) 0.0269(11) 0.0455(14) 0.0397(13)
C50 0.0247(8) 0.0241(12) 0.0267(15) -0.0024(11) 0.0087(9) 0.0048(8)
C35 0.0341(13) 0.0205(11) 0.0274(14) 0.0059(9) 0.0063(10) -0.0040(9)
C38 0.0214(12) 0.0312(13) 0.0209(11) 0.0003(9) 0.0035(9) -0.0047(9)
C46 0.0217(8) 0.0130(9) 0.0189(13) -0.0048(8) 0.0062(9) -0.0027(7)
C14 0.0211(9) 0.0330(10) 0.0267(9) -0.0005(9) 0.0093(7) -0.0022(8)
C53 0.0315(12) 0.0249(11) 0.0239(13) 0.0047(9) 0.0102(10) 0.0002(10)
C39 0.0250(9) 0.0215(13) 0.0275(16) 0.0016(12) 0.0057(11) -0.0068(8)
C3 0.0204(8) 0.0305(12) 0.0150(13) 0.0007(10) 0.0049(8) 0.0024(8)
F4 0.0390(9) 0.1131(19) 0.0427(12) -0.0235(14) 0.0204(9) -0.0411(10)
C7 0.0256(9) 0.0184(11) 0.0223(13) 0.0047(10) 0.0087(10) 0.0008(9)
C34 0.0424(10) 0.0244(14) 0.0201(14) 0.0050(11) 0.0075(10) 0.0054(9)
C54 0.0356(10) 0.0177(13) 0.0332(16) 0.0057(13) 0.0079(11) 0.0054(9)
C52 0.0279(11) 0.0208(10) 0.0153(12) 0.0000(9) 0.0078(10) 0.0016(8)
C23 0.0252(10) 0.0190(10) 0.0175(12) 0.0026(8) 0.0056(9) -0.0015(8)
C20 0.0275(9) 0.0266(14) 0.0307(16) -0.0068(12) 0.0067(10) 0.0024(9)
C6 0.0257(9) 0.0202(10) 0.0166(12) -0.0005(9) 0.0001(9) -0.0053(8)
C41 0.0263(10) 0.0209(10) 0.0266(9) 0.0054(8) 0.0064(6) 0.0010(8)
C36 0.0473(16) 0.0436(18) 0.0216(15) -0.0017(13) 0.0124(12) 0.0136(13)
C2 0.0224(8) 0.0228(9) 0.0127(11) 0.0050(8) 0.0092(8) -0.0011(7)
C55 0.0366(11) 0.0328(11) 0.0245(14) -0.0009(10) 0.0081(11) -0.0010(9)
C22 0.0198(12) 0.0403(11) 0.0252(15) 0.0060(10) -0.0006(10) 0.0037(8)
C48 0.0338(9) 0.0262(12) 0.0269(14) -0.0113(10) 0.0148(10) -0.0103(9)
C31 0.0221(9) 0.0204(13) 0.0226(13) -0.0017(11) 0.0048(9) -0.0028(8)
C8 0.0247(9) 0.0189(12) 0.0247(14) -0.0031(11) 0.0130(9) -0.0023(8)
C25 0.0234(11) 0.0373(12) 0.0219(13) -0.0006(10) 0.0043(10) -0.0007(11)
C15 0.0437(11) 0.0561(12) 0.0242(10) 0.0068(11) 0.0122(7) 0.0091(10)
C47 0.0338(9) 0.0138(11) 0.0272(14) -0.0048(10) 0.0150(9) -0.0055(8)
C45 0.0219(8) 0.0060(11) 0.0246(8) 0.0004(9) 0.0074(6) -0.0012(9)
C51 0.0230(6) 0.0212(7) 0.0224(7) 0.0003(5) 0.0072(5) 0.0007(5)
C11 0.0245(8) 0.0129(13) 0.0216(8) 0.0018(10) 0.0082(6) 0.0008(9)
C21 0.0245(13) 0.0256(11) 0.0258(14) -0.0010(9) 0.0023(10) 0.0046(9)
F13 0.0439(11) 0.127(2) 0.0329(13) 0.0215(15) -0.0026(11) 0.0087(12)
C32 0.0251(13) 0.0403(12) 0.0269(14) 0.0027(9) 0.0047(10) 0.0070(10)
C4 0.0202(9) 0.0365(13) 0.0244(15) 0.0033(11) 0.0077(10) 0.0098(10)
C12 0.0238(9) 0.0224(10) 0.0196(9) -0.0006(8) 0.0057(6) 0.0007(8)
C57 0.0312(11) 0.0268(11) 0.0240(13) -0.0058(9) 0.0098(10) -0.0071(10)
C33 0.0413(10) 0.0343(12) 0.0191(13) -0.0046(9) 0.0087(9) 0.0063(9)
C28 0.0397(10) 0.0336(15) 0.0155(13) -0.0050(12) 0.0111(9) -0.0057(9)
C49 0.0313(12) 0.0304(10) 0.0306(14) -0.0107(9) 0.0182(10) -0.0029(8)
C58 0.0396(14) 0.048(2) 0.040(2) 0.0061(18) 0.0043(14) 0.0043(15)
C27 0.0345(12) 0.0191(10) 0.0216(13) 0.0030(9) 0.0095(10) 0.0021(10)
C26 0.0283(10) 0.0387(11) 0.0142(12) -0.0010(9) 0.0073(9) -0.0103(8)
C18 0.0296(9) 0.0198(13) 0.0234(14) -0.0010(11) 0.0046(10) 0.0029(9)
C16 0.02549(7) 0.01713(7) 0.02124(7) 0.00275(7) 0.00544(7) -0.00029(7)
C19 0.0263(9) 0.0281(12) 0.0251(15) 0.0057(11) 0.0051(10) -0.0047(9)
C17 0.0211(12) 0.0232(10) 0.0265(13) 0.0019(9) 0.0050(9) 0.0047(9)
C10 0.0249(12) 0.0242(13) 0.0271(10) -0.0010(8) 0.0077(8) -0.0118(10)
C43 0.0298(10) 0.0404(10) 0.0270(10) -0.0004(10) 0.0095(7) -0.0017(9)
C56 0.0348(10) 0.0244(13) 0.0238(15) -0.0041(12) 0.0086(10) -0.0057(9)
C9 0.0260(12) 0.0320(13) 0.0287(12) 0.0000(10) 0.0139(9) -0.0091(9)
C5 0.0369(16) 0.0372(17) 0.0304(17) -0.0101(14) -0.0015(13) -0.0128(12)
C29 0.0302(13) 0.066(3) 0.0319(19) -0.0032(19) 0.0030(13) -0.0178(15)
C42 0.0316(10) 0.0236(10) 0.0169(9) 0.0013(8) 0.0024(7) 0.0043(8)
C44 0.0530(11) 0.0452(11) 0.0241(10) -0.0027(10) 0.0116(7) -0.0046(10)

loop_
_atom_type_symbol
_atom_type_description
_atom_type_scat_dispersion_real
_atom_type_scat_dispersion_imag
_atom_type_scat_source
C C 0.0181 0.0091 'International Tables Vol C Tables 4.2.6.8 and 6.1.1.4'
H H 0.0000 0.0000 'International Tables Vol C Tables 4.2.6.8 and 6.1.1.4'
F F 0.0727 0.0534 'International Tables Vol C Tables 4.2.6.8 and 6.1.1.4'
N N 0.0311 0.0180 'International Tables Vol C Tables 4.2.6.8 and 6.1.1.4'
O O 0.0492 0.0322 'International Tables Vol C Tables 4.2.6.8 and 6.1.1.4'
S S 0.3331 0.5567 'International Tables Vol C Tables 4.2.6.8 and 6.1.1.4'

loop_
_geom_angle_atom_site_label_1
_geom_angle_atom_site_label_2
_geom_angle_atom_site_label_3
_geom_angle
_geom_angle_site_symmetry_1
_geom_angle_site_symmetry_3
_geom_angle_publ_flag
O6 S3 N3 106.37(15) . . ?
O6 S3 C30 109.84(16) . . ?
O5 S3 O6 118.72(16) . . ?
O5 S3 N3 110.28(15) . . ?
O5 S3 C30 108.17(15) . . ?
N3 S3 C30 102.22(14) . . ?
O7 S4 O8 120.03(18) . . ?
O7 S4 N4 109.83(15) . . ?
O7 S4 C52 106.84(15) . . ?
O8 S4 N4 105.03(16) . . ?
O8 S4 C52 107.62(15) . . ?
N4 S4 C52 106.83(14) . . ?
O2 S1 N1 105.29(15) . . ?
O2 S1 C23 107.36(16) . . ?
O1 S1 O2 119.28(16) . . ?
O1 S1 N1 108.05(15) . . ?
O1 S1 C23 108.40(15) . . ?
N1 S1 C23 107.98(15) . . ?
O3 S2 N2 111.86(14) . . ?
O3 S2 C16 106.89(16) . . ?
O4 S2 O3 117.54(15) . . ?
O4 S2 N2 106.75(15) . . ?
O4 S2 C16 110.96(16) . . ?
N2 S2 C16 101.72(14) . . ?
C11 N2 S2 119.6(2) . . ?
C11 N2 C10 117.5(2) . . ?
C10 N2 S2 116.9(2) . . ?
C39 N4 S4 116.4(2) . . ?
C45 N4 S4 117.4(2) . . ?
C45 N4 C39 120.1(3) . . ?
C1 N1 S1 117.8(2) . . ?
C1 N1 C8 120.0(3) . . ?
C8 N1 S1 118.0(2) . . ?
F1 C13 C14 113.1(3) . . ?
C12 C13 F1 121.6(4) . . ?
C12 C13 C14 125.2(3) . . ?
C23 C24 H24 120.1 . . ?
C23 C24 C25 119.8(3) . . ?
C25 C24 H24 120.1 . . ?
C40 N3 S3 119.1(2) . . ?
C40 N3 C37 120.1(2) . . ?
C37 N3 S3 116.4(2) . . ?
C35 C30 S3 119.4(3) . . ?
C31 C30 S3 117.0(2) . . ?
C31 C30 C35 123.6(3) . . ?
N3 C40 C41 113.7(3) . . ?
C45 C40 N3 123.1(3) . . ?
C45 C40 C41 122.6(3) . . ?
N1 C1 C2 115.4(3) . . ?
C11 C1 N1 122.1(3) . . ?
C11 C1 C2 122.5(3) . . ?
N3 C37 H37A 108.9 . . ?
N3 C37 H37B 108.9 . . ?
N3 C37 C38 113.2(3) . . ?
H37A C37 H37B 107.8 . . ?
C38 C37 H37A 108.9 . . ?
C38 C37 H37B 108.9 . . ?
C51 C50 H50 120.1 . . ?
C51 C50 C49 119.7(3) . . ?
C49 C50 H50 120.1 . . ?
C30 C35 H35 121.8 . . ?
C30 C35 C34 116.5(3) . . ?
C34 C35 H35 121.8 . . ?
C37 C38 H38A 109.1 . . ?
C37 C38 H38B 109.1 . . ?
H38A C38 H38B 107.9 . . ?
C39 C38 C37 112.3(3) . . ?
C39 C38 H38A 109.1 . . ?
C39 C38 H38B 109.1 . . ?
C47 C46 C45 122.6(3) . . ?
C51 C46 C47 118.2(3) . . ?
C51 C46 C45 119.1(3) . . ?
F3 C14 C13 112.8(3) . . ?
F3 C14 F4 107.7(3) . . ?
F3 C14 C15 107.5(3) . . ?
F4 C14 C13 108.1(3) . . ?
F4 C14 C15 106.1(3) . . ?
C15 C14 C13 114.2(3) . . ?
C54 C53 H53 121.2 . . ?
C52 C53 H53 121.2 . . ?
C52 C53 C54 117.6(3) . . ?
N4 C39 H39A 109.1 . . ?
N4 C39 H39B 109.1 . . ?
C38 C39 N4 112.4(3) . . ?
C38 C39 H39A 109.1 . . ?
C38 C39 H39B 109.1 . . ?
H39A C39 H39B 107.9 . . ?
C2 C3 H3 119.5 . . ?
C2 C3 C4 121.0(3) . . ?
C4 C3 H3 119.5 . . ?
C2 C7 H7 120.2 . . ?
C2 C7 C19 119.5(3) . . ?
C19 C7 H7 120.3 . . ?
C35 C34 H34 119.4 . . ?
C33 C34 C35 121.2(3) . . ?
C33 C34 H34 119.4 . . ?
C53 C54 H54 119.0 . . ?
C53 C54 C55 121.9(3) . . ?
C55 C54 H54 119.1 . . ?
C53 C52 S4 118.1(3) . . ?
C53 C52 C56 120.4(3) . . ?
C56 C52 S4 121.5(2) . . ?
C24 C23 S1 117.4(2) . . ?
C24 C23 C27 121.7(3) . . ?
C27 C23 S1 120.9(3) . . ?
C21 C20 H20 120.0 . . ?
C21 C20 C16 119.9(3) . . ?
C16 C20 H20 120.0 . . ?
C21 C6 C18 117.5(3) . . ?
C21 C6 C5 120.2(3) . . ?
C18 C6 C5 122.3(3) . . ?
F8 C41 C40 114.3(3) . . ?
C42 C41 F8 116.0(3) . . ?
C42 C41 C40 129.7(3) . . ?
H36A C36 H36B 109.5 . . ?
H36A C36 H36C 109.5 . . ?
H36B C36 H36C 109.5 . . ?
C33 C36 H36A 109.5 . . ?
C33 C36 H36B 109.5 . . ?
C33 C36 H36C 109.5 . . ?
C3 C2 C1 123.4(3) . . ?
C3 C2 C7 120.8(3) . . ?
C7 C2 C1 115.8(3) . . ?
C54 C55 C58 119.3(3) . . ?
C57 C55 C54 115.9(3) . . ?
C57 C55 C58 124.7(4) . . ?
C4 C22 H22 119.3 . . ?
C19 C22 H22 119.3 . . ?
C19 C22 C4 121.3(3) . . ?
C47 C48 H48 118.9 . . ?
C49 C48 H48 118.9 . . ?
C49 C48 C47 122.3(3) . . ?
C30 C31 H31 121.3 . . ?
C30 C31 C32 117.3(3) . . ?
C32 C31 H31 121.3 . . ?
N1 C8 H8A 109.0 . . ?
N1 C8 H8B 109.0 . . ?
N1 C8 C9 112.9(3) . . ?
H8A C8 H8B 107.8 . . ?
C9 C8 H8A 109.0 . . ?
C9 C8 H8B 109.0 . . ?
C24 C25 H25 121.4 . . ?
C26 C25 C24 117.3(3) . . ?
C26 C25 H25 121.3 . . ?
F6 C15 F7 108.0(3) . . ?
F6 C15 F5 106.1(4) . . ?
F6 C15 C14 111.9(4) . . ?
F7 C15 C14 110.0(3) . . ?
F5 C15 F7 108.7(4) . . ?
F5 C15 C14 112.1(3) . . ?
C46 C47 H47 120.5 . . ?
C48 C47 C46 119.0(3) . . ?
C48 C47 H47 120.5 . . ?
N4 C45 C46 113.7(3) . . ?
C40 C45 N4 124.1(3) . . ?
C40 C45 C46 122.0(3) . . ?
C50 C51 C46 121.2(3) . . ?
C50 C51 H51 119.4 . . ?
C46 C51 H51 119.4 . . ?
N2 C11 C12 113.6(3) . . ?
C1 C11 N2 125.9(3) . . ?
C1 C11 C12 120.0(3) . . ?
C20 C21 C6 120.8(3) . . ?
C20 C21 H21 119.6 . . ?
C6 C21 H21 119.6 . . ?
C31 C32 H32 119.2 . . ?
C33 C32 C31 121.5(3) . . ?
C33 C32 H32 119.2 . . ?
C3 C4 C22 117.9(3) . . ?
C3 C4 H4 121.1 . . ?
C22 C4 H4 121.1 . . ?
F2 C12 C11 112.2(3) . . ?
C13 C12 F2 119.3(3) . . ?
C13 C12 C11 128.5(3) . . ?
C55 C57 H57 117.4 . . ?
C56 C57 C55 125.3(4) . . ?
C56 C57 H57 117.4 . . ?
C34 C33 C36 119.2(4) . . ?
C34 C33 C32 119.9(3) . . ?
C32 C33 C36 120.9(4) . . ?
C27 C28 H28 119.2 . . ?
C27 C28 C26 121.6(3) . . ?
C26 C28 H28 119.2 . . ?
C50 C49 H49 120.2 . . ?
C48 C49 C50 119.6(3) . . ?
C48 C49 H49 120.2 . . ?
C55 C58 H58A 109.5 . . ?
C55 C58 H58B 109.5 . . ?
C55 C58 H58C 109.5 . . ?
H58A C58 H58B 109.5 . . ?
H58A C58 H58C 109.5 . . ?
H58B C58 H58C 109.5 . . ?
C23 C27 H27 120.3 . . ?
C28 C27 C23 119.4(3) . . ?
C28 C27 H27 120.3 . . ?
C25 C26 C29 117.5(3) . . ?
C28 C26 C25 120.1(3) . . ?
C28 C26 C29 122.4(4) . . ?
C6 C18 H18 119.2 . . ?
C17 C18 C6 121.7(3) . . ?
C17 C18 H18 119.2 . . ?
C20 C16 S2 119.6(3) . . ?
C20 C16 C17 119.3(3) . . ?
C17 C16 S2 120.8(3) . . ?
C7 C19 H19 120.3 . . ?
C22 C19 C7 119.5(3) . . ?
C22 C19 H19 120.3 . . ?
C18 C17 C16 120.6(3) . . ?
C18 C17 H17 119.7 . . ?
C16 C17 H17 119.7 . . ?
N2 C10 H10A 108.6 . . ?
N2 C10 H10B 108.6 . . ?
N2 C10 C9 114.6(3) . . ?
H10A C10 H10B 107.6 . . ?
C9 C10 H10A 108.6 . . ?
C9 C10 H10B 108.6 . . ?
F11 C43 C42 109.6(3) . . ?
F11 C43 C44 106.7(3) . . ?
F10 C43 F11 105.8(3) . . ?
F10 C43 C42 112.2(3) . . ?
F10 C43 C44 106.8(3) . . ?
C42 C43 C44 115.0(3) . . ?
C52 C56 H56 120.6 . . ?
C57 C56 C52 118.8(3) . . ?
C57 C56 H56 120.6 . . ?
C8 C9 H9A 109.7 . . ?
C8 C9 H9B 109.6 . . ?
C10 C9 C8 110.0(3) . . ?
C10 C9 H9A 109.6 . . ?
C10 C9 H9B 109.7 . . ?
H9A C9 H9B 108.2 . . ?
C6 C5 H5A 109.5 . . ?
C6 C5 H5B 109.5 . . ?
C6 C5 H5C 109.5 . . ?
H5A C5 H5B 109.5 . . ?
H5A C5 H5C 109.5 . . ?
H5B C5 H5C 109.5 . . ?
C26 C29 H29A 109.5 . . ?
C26 C29 H29B 109.5 . . ?
C26 C29 H29C 109.5 . . ?
H29A C29 H29B 109.5 . . ?
H29A C29 H29C 109.5 . . ?
H29B C29 H29C 109.5 . . ?
F9 C42 C43 114.3(3) . . ?
C41 C42 F9 118.2(3) . . ?
C41 C42 C43 127.5(3) . . ?
F14 C44 F12 109.3(4) . . ?
F14 C44 F13 109.6(3) . . ?
F14 C44 C43 111.1(4) . . ?
F12 C44 F13 111.6(4) . . ?
F12 C44 C43 107.9(3) . . ?
F13 C44 C43 107.3(4) . . ?

loop_
_geom_bond_atom_site_label_1
_geom_bond_atom_site_label_2
_geom_bond_distance
_geom_bond_site_symmetry_2
_geom_bond_publ_flag
S3 O6 1.460(3) . ?
S3 O5 1.419(3) . ?
S3 N3 1.651(3) . ?
S3 C30 1.770(3) . ?
S4 O7 1.421(3) . ?
S4 O8 1.422(3) . ?
S4 N4 1.682(3) . ?
S4 C52 1.769(3) . ?
S1 O2 1.444(3) . ?
S1 O1 1.436(2) . ?
S1 N1 1.652(3) . ?
S1 C23 1.756(3) . ?
S2 O3 1.449(3) . ?
S2 O4 1.403(3) . ?
S2 N2 1.671(3) . ?
S2 C16 1.754(3) . ?
F9 C42 1.350(4) . ?
F2 C12 1.347(4) . ?
F11 C43 1.351(4) . ?
F3 C14 1.333(4) . ?
F8 C41 1.364(4) . ?
F6 C15 1.307(5) . ?
F1 C13 1.318(4) . ?
F14 C44 1.284(6) . ?
F10 C43 1.335(5) . ?
N2 C11 1.397(4) . ?
N2 C10 1.478(5) . ?
N4 C39 1.514(4) . ?
N4 C45 1.423(5) . ?
F7 C15 1.366(6) . ?
N1 C1 1.408(5) . ?
N1 C8 1.469(4) . ?
C13 C14 1.546(6) . ?
C13 C12 1.290(5) . ?
C24 H24 0.9300 . ?
C24 C23 1.360(5) . ?
C24 C25 1.451(4) . ?
N3 C40 1.450(4) . ?
N3 C37 1.474(5) . ?
C30 C35 1.381(5) . ?
C30 C31 1.378(5) . ?
C40 C41 1.458(6) . ?
C40 C45 1.340(4) . ?
C1 C2 1.491(4) . ?
C1 C11 1.375(4) . ?
C37 H37A 0.9700 . ?
C37 H37B 0.9700 . ?
C37 C38 1.538(5) . ?
F12 C44 1.303(5) . ?
F5 C15 1.319(6) . ?
C50 H50 0.9300 . ?
C50 C51 1.348(5) . ?
C50 C49 1.415(5) . ?
C35 H35 0.9300 . ?
C35 C34 1.435(5) . ?
C38 H38A 0.9700 . ?
C38 H38B 0.9700 . ?
C38 C39 1.493(5) . ?
C46 C47 1.416(5) . ?
C46 C45 1.487(4) . ?
C46 C51 1.409(4) . ?
C14 F4 1.350(4) . ?
C14 C15 1.497(5) . ?
C53 H53 0.9300 . ?
C53 C54 1.394(5) . ?
C53 C52 1.387(5) . ?
C39 H39A 0.9700 . ?
C39 H39B 0.9700 . ?
C3 H3 0.9300 . ?
C3 C2 1.359(5) . ?
C3 C4 1.405(4) . ?
C7 H7 0.9300 . ?
C7 C2 1.383(4) . ?
C7 C19 1.426(5) . ?
C34 H34 0.9300 . ?
C34 C33 1.363(6) . ?
C54 H54 0.9300 . ?
C54 C55 1.421(5) . ?
C52 C56 1.408(5) . ?
C23 C27 1.384(5) . ?
C20 H20 0.9300 . ?
C20 C21 1.379(5) . ?
C20 C16 1.395(5) . ?
C6 C21 1.406(5) . ?
C6 C18 1.412(5) . ?
C6 C5 1.504(5) . ?
C41 C42 1.333(5) . ?
C36 H36A 0.9600 . ?
C36 H36B 0.9600 . ?
C36 H36C 0.9600 . ?
C36 C33 1.506(5) . ?
C55 C57 1.352(5) . ?
C55 C58 1.483(5) . ?
C22 H22 0.9300 . ?
C22 C4 1.423(5) . ?
C22 C19 1.348(5) . ?
C48 H48 0.9300 . ?
C48 C47 1.372(5) . ?
C48 C49 1.345(5) . ?
C31 H31 0.9300 . ?
C31 C32 1.406(5) . ?
C8 H8A 0.9700 . ?
C8 H8B 0.9700 . ?
C8 C9 1.540(4) . ?
C25 H25 0.9300 . ?
C25 C26 1.414(5) . ?
C47 H47 0.9300 . ?
C51 H51 0.9300 . ?
C11 C12 1.496(5) . ?
C21 H21 0.9300 . ?
F13 C44 1.335(5) . ?
C32 H32 0.9300 . ?
C32 C33 1.372(6) . ?
C4 H4 0.9300 . ?
C57 H57 0.9300 . ?
C57 C56 1.323(5) . ?
C28 H28 0.9300 . ?
C28 C27 1.372(5) . ?
C28 C26 1.380(5) . ?
C49 H49 0.9300 . ?
C58 H58A 0.9600 . ?
C58 H58B 0.9600 . ?
C58 H58C 0.9600 . ?
C27 H27 0.9300 . ?
C26 C29 1.523(5) . ?
C18 H18 0.9300 . ?
C18 C17 1.343(4) . ?
C16 C17 1.396(5) . ?
C19 H19 0.9300 . ?
C17 H17 0.9300 . ?
C10 H10A 0.9700 . ?
C10 H10B 0.9700 . ?
C10 C9 1.514(5) . ?
C43 C42 1.471(6) . ?
C43 C44 1.567(5) . ?
C56 H56 0.9300 . ?
C9 H9A 0.9700 . ?
C9 H9B 0.9700 . ?
C5 H5A 0.9600 . ?
C5 H5B 0.9600 . ?
C5 H5C 0.9600 . ?
C29 H29A 0.9600 . ?
C29 H29B 0.9600 . ?
C29 H29C 0.9600 . ?

loop_
_geom_torsion_atom_site_label_1
_geom_torsion_atom_site_label_2
_geom_torsion_atom_site_label_3
_geom_torsion_atom_site_label_4
_geom_torsion
_geom_torsion_site_symmetry_1
_geom_torsion_site_symmetry_2
_geom_torsion_site_symmetry_3
_geom_torsion_site_symmetry_4
_geom_torsion_publ_flag
S3 N3 C40 C41 -62.5(3) . . . . ?
S3 N3 C40 C45 126.2(3) . . . . ?
S3 N3 C37 C38 -75.5(3) . . . . ?
S3 C30 C35 C34 -176.2(3) . . . . ?
S3 C30 C31 C32 175.5(3) . . . . ?
S4 N4 C39 C38 -70.1(3) . . . . ?
S4 N4 C45 C40 125.6(3) . . . . ?
S4 N4 C45 C46 -59.9(3) . . . . ?
S4 C52 C56 C57 -178.8(3) . . . . ?
S1 N1 C1 C2 -55.5(3) . . . . ?
S1 N1 C1 C11 125.8(3) . . . . ?
S1 N1 C8 C9 -73.4(3) . . . . ?
S1 C23 C27 C28 179.1(3) . . . . ?
S2 N2 C11 C1 124.0(3) . . . . ?
S2 N2 C11 C12 -64.6(3) . . . . ?
S2 N2 C10 C9 -70.0(3) . . . . ?
S2 C16 C17 C18 -176.6(3) . . . . ?
F11 C43 C42 F9 30.6(4) . . . . ?
F11 C43 C42 C41 -149.9(3) . . . . ?
F11 C43 C44 F14 52.5(5) . . . . ?
F11 C43 C44 F12 -67.3(5) . . . . ?
F11 C43 C44 F13 172.3(3) . . . . ?
F3 C14 C15 F6 59.3(5) . . . . ?
F3 C14 C15 F7 -60.7(4) . . . . ?
F3 C14 C15 F5 178.3(4) . . . . ?
O7 S4 N4 C39 118.2(2) . . . . ?
O7 S4 N4 C45 -34.6(3) . . . . ?
O7 S4 C52 C53 -176.2(3) . . . . ?
O7 S4 C52 C56 1.7(4) . . . . ?
O3 S2 N2 C11 -100.7(3) . . . . ?
O3 S2 N2 C10 51.3(3) . . . . ?
O3 S2 C16 C20 15.3(3) . . . . ?
O3 S2 C16 C17 -171.1(3) . . . . ?
F8 C41 C42 F9 176.4(3) . . . . ?
F8 C41 C42 C43 -3.1(5) . . . . ?
O2 S1 N1 C1 -165.7(2) . . . . ?
O2 S1 N1 C8 -8.8(3) . . . . ?
O2 S1 C23 C24 131.4(3) . . . . ?
O2 S1 C23 C27 -48.1(3) . . . . ?
O6 S3 N3 C40 27.0(3) . . . . ?
O6 S3 N3 C37 -176.5(2) . . . . ?
O6 S3 C30 C35 59.8(3) . . . . ?
O6 S3 C30 C31 -118.8(3) . . . . ?
O4 S2 N2 C11 29.1(3) . . . . ?
O4 S2 N2 C10 -178.8(2) . . . . ?
O4 S2 C16 C20 -114.0(3) . . . . ?
O4 S2 C16 C17 59.5(3) . . . . ?
F1 C13 C14 F3 149.3(3) . . . . ?
F1 C13 C14 F4 30.3(4) . . . . ?
F1 C13 C14 C15 -87.5(4) . . . . ?
F1 C13 C12 F2 173.7(3) . . . . ?
F1 C13 C12 C11 -4.4(5) . . . . ?
O5 S3 N3 C40 -102.9(3) . . . . ?
O5 S3 N3 C37 53.5(2) . . . . ?
O5 S3 C30 C35 -169.2(3) . . . . ?
O5 S3 C30 C31 12.2(3) . . . . ?
O1 S1 N1 C1 -37.2(3) . . . . ?
O1 S1 N1 C8 119.7(2) . . . . ?
O1 S1 C23 C24 1.3(3) . . . . ?
O1 S1 C23 C27 -178.2(3) . . . . ?
F10 C43 C42 F9 147.9(3) . . . . ?
F10 C43 C42 C41 -32.6(5) . . . . ?
F10 C43 C44 F14 -60.4(5) . . . . ?
F10 C43 C44 F12 179.8(4) . . . . ?
F10 C43 C44 F13 59.4(4) . . . . ?
N2 S2 C16 C20 132.7(3) . . . . ?
N2 S2 C16 C17 -53.7(3) . . . . ?
N2 C11 C12 F2 -47.9(4) . . . . ?
N2 C11 C12 C13 130.3(3) . . . . ?
N2 C10 C9 C8 -43.6(4) . . . . ?
O8 S4 N4 C39 -12.2(2) . . . . ?
O8 S4 N4 C45 -164.9(2) . . . . ?
O8 S4 C52 C53 -46.0(3) . . . . ?
O8 S4 C52 C56 131.9(3) . . . . ?
N4 S4 C52 C53 66.3(3) . . . . ?
N4 S4 C52 C56 -115.8(3) . . . . ?
N1 S1 C23 C24 -115.5(3) . . . . ?
N1 S1 C23 C27 65.0(3) . . . . ?
N1 C1 C2 C3 122.5(3) . . . . ?
N1 C1 C2 C7 -58.5(4) . . . . ?
N1 C1 C11 N2 -9.8(5) . . . . ?
N1 C1 C11 C12 179.3(3) . . . . ?
N1 C8 C9 C10 -40.8(4) . . . . ?
C13 C14 C15 F6 -66.7(5) . . . . ?
C13 C14 C15 F7 173.3(3) . . . . ?
C13 C14 C15 F5 52.3(5) . . . . ?
C24 C23 C27 C28 -0.3(6) . . . . ?
C24 C25 C26 C28 0.3(5) . . . . ?
C24 C25 C26 C29 -177.5(3) . . . . ?
N3 S3 C30 C35 -52.9(3) . . . . ?
N3 S3 C30 C31 128.5(3) . . . . ?
N3 C40 C41 F8 -50.3(4) . . . . ?
N3 C40 C41 C42 131.3(4) . . . . ?
N3 C40 C45 N4 -11.9(5) . . . . ?
N3 C40 C45 C46 174.0(3) . . . . ?
N3 C37 C38 C39 -37.2(4) . . . . ?
C30 S3 N3 C40 142.2(3) . . . . ?
C30 S3 N3 C37 -61.3(3) . . . . ?
C30 C35 C34 C33 -1.1(6) . . . . ?
C30 C31 C32 C33 2.5(6) . . . . ?
C40 N3 C37 C38 80.7(3) . . . . ?
C40 C41 C42 F9 -5.2(5) . . . . ?
C40 C41 C42 C43 175.3(3) . . . . ?
C1 N1 C8 C9 83.0(4) . . . . ?
C1 C11 C12 F2 124.0(3) . . . . ?
C1 C11 C12 C13 -57.8(5) . . . . ?
C37 N3 C40 C41 141.9(3) . . . . ?
C37 N3 C40 C45 -29.4(4) . . . . ?
C37 C38 C39 N4 -44.5(4) . . . . ?
C35 C30 C31 C32 -3.1(5) . . . . ?
C35 C34 C33 C36 179.0(3) . . . . ?
C35 C34 C33 C32 0.7(6) . . . . ?
C14 C13 C12 F2 -3.4(5) . . . . ?
C14 C13 C12 C11 178.5(3) . . . . ?
C53 C54 C55 C57 -1.8(6) . . . . ?
C53 C54 C55 C58 177.9(4) . . . . ?
C53 C52 C56 C57 -0.9(6) . . . . ?
C39 N4 C45 C40 -26.1(4) . . . . ?
C39 N4 C45 C46 148.4(3) . . . . ?
F4 C14 C15 F6 174.3(4) . . . . ?
F4 C14 C15 F7 54.3(4) . . . . ?
F4 C14 C15 F5 -66.7(5) . . . . ?
C54 C53 C52 S4 179.3(3) . . . . ?
C54 C53 C52 C56 1.4(5) . . . . ?
C54 C55 C57 C56 2.4(6) . . . . ?
C52 S4 N4 C39 -126.3(2) . . . . ?
C52 S4 N4 C45 81.0(2) . . . . ?
C52 C53 C54 C55 0.0(6) . . . . ?
C23 S1 N1 C1 79.8(3) . . . . ?
C23 S1 N1 C8 -123.2(2) . . . . ?
C23 C24 C25 C26 -0.3(5) . . . . ?
C20 C16 C17 C18 -3.0(5) . . . . ?
C6 C18 C17 C16 2.4(6) . . . . ?
C41 C40 C45 N4 177.5(3) . . . . ?
C41 C40 C45 C46 3.5(5) . . . . ?
C2 C1 C11 N2 171.6(3) . . . . ?
C2 C1 C11 C12 0.7(5) . . . . ?
C2 C3 C4 C22 0.6(5) . . . . ?
C2 C7 C19 C22 0.4(5) . . . . ?
C55 C57 C56 C52 -1.1(6) . . . . ?
C31 C30 C35 C34 2.3(5) . . . . ?
C31 C32 C33 C34 -1.4(6) . . . . ?
C31 C32 C33 C36 -179.7(4) . . . . ?
C8 N1 C1 C2 148.0(3) . . . . ?
C8 N1 C1 C11 -30.7(4) . . . . ?
C25 C24 C23 S1 -179.2(3) . . . . ?
C25 C24 C23 C27 0.3(5) . . . . ?
C47 C46 C45 N4 121.8(3) . . . . ?
C47 C46 C45 C40 -63.6(4) . . . . ?
C47 C46 C51 C50 3.0(5) . . . . ?
C47 C48 C49 C50 1.9(6) . . . . ?
C45 N4 C39 C38 81.9(4) . . . . ?
C45 C40 C41 F8 121.1(3) . . . . ?
C45 C40 C41 C42 -57.3(5) . . . . ?
C45 C46 C47 C48 -178.3(3) . . . . ?
C45 C46 C51 C50 178.4(3) . . . . ?
C51 C50 C49 C48 -2.0(5) . . . . ?
C51 C46 C47 C48 -3.1(5) . . . . ?
C51 C46 C45 N4 -53.5(4) . . . . ?
C51 C46 C45 C40 121.2(4) . . . . ?
C11 N2 C10 C9 82.6(3) . . . . ?
C11 C1 C2 C3 -58.8(5) . . . . ?
C11 C1 C2 C7 120.3(3) . . . . ?
C21 C20 C16 S2 177.8(3) . . . . ?
C21 C20 C16 C17 4.1(6) . . . . ?
C21 C6 C18 C17 -2.8(5) . . . . ?
C4 C3 C2 C1 -179.2(3) . . . . ?
C4 C3 C2 C7 1.8(5) . . . . ?
C4 C22 C19 C7 2.0(6) . . . . ?
C12 C13 C14 F3 -33.4(4) . . . . ?
C12 C13 C14 F4 -152.4(3) . . . . ?
C12 C13 C14 C15 89.8(4) . . . . ?
C49 C50 C51 C46 -0.5(5) . . . . ?
C49 C48 C47 C46 0.6(6) . . . . ?
C58 C55 C57 C56 -177.3(4) . . . . ?
C27 C28 C26 C25 -0.3(6) . . . . ?
C27 C28 C26 C29 177.3(4) . . . . ?
C26 C28 C27 C23 0.3(6) . . . . ?
C18 C6 C21 C20 3.9(5) . . . . ?
C16 S2 N2 C11 145.5(3) . . . . ?
C16 S2 N2 C10 -62.5(3) . . . . ?
C16 C20 C21 C6 -4.6(6) . . . . ?
C19 C7 C2 C1 178.6(3) . . . . ?
C19 C7 C2 C3 -2.3(5) . . . . ?
C19 C22 C4 C3 -2.5(6) . . . . ?
C10 N2 C11 C1 -27.9(5) . . . . ?
C10 N2 C11 C12 143.5(3) . . . . ?
C5 C6 C21 C20 -177.2(4) . . . . ?
C5 C6 C18 C17 178.3(4) . . . . ?
C42 C43 C44 F14 174.3(3) . . . . ?
C42 C43 C44 F12 54.5(5) . . . . ?
C42 C43 C44 F13 -65.9(5) . . . . ?
C44 C43 C42 F9 -89.7(4) . . . . ?
C44 C43 C42 C41 89.8(5) . . . . ?
